data_4066478
loop_
_publ_author_name
'Braunschweig, Holger'
'Matz, Ferdinand'
'Radacki, Krzysztof'
'Schneider, Achim'

_publ_section_title
;
 Reactivity of Platinum Iminoboryl Complexes toward Covalent
 Element&#x2212;Hydrogen Bonds of Opposing Polarity
;
_journal_issue 15
_journal_name_full Organometallics
_journal_page_first 3457
_journal_paper_doi 10.1021/om1004868
_journal_volume 29
_journal_year 2010
_chemical_formula_moiety 'C45 H80 B2 Br N O2 P2 Pt Si'
_chemical_formula_sum 'C45 H80 B2 Br N O2 P2 Pt Si'
_chemical_formula_weight 1053.75
_chemical_name_common
;
?
;
_chemical_name_systematic
;
?
;
_space_group_IT_number 2
_symmetry_cell_setting triclinic
_symmetry_space_group_name_Hall '-P 1'
_symmetry_space_group_name_H-M 'P -1'
_atom_sites_solution_hydrogens geom
_atom_sites_solution_primary direct
_atom_sites_solution_secondary difmap
_audit_creation_method SHELXL-97
_cell_angle_alpha 101.182(3)
_cell_angle_beta 96.291(3)
_cell_angle_gamma 113.253(3)
_cell_formula_units_Z 2
_cell_length_a 10.7535(9)
_cell_length_b 12.1267(10)
_cell_length_c 20.7160(15)
_cell_measurement_reflns_used 9454
_cell_measurement_temperature 100(2)
_cell_measurement_theta_max 26.033
_cell_measurement_theta_min 2.356
_cell_volume 2382.4(3)
_computing_cell_refinement 'Saint+ ver. 7.53A (Bruker AXS)'
_computing_data_collection 'APEX2 ver. 2008.3 (Bruker AXS)'
_computing_data_reduction 'Saint+ ver. 7.53A (Bruker AXS)'
_computing_molecular_graphics 'XP ver. 5.1 (Bruker AXS, 1998)'
_computing_publication_material 'SHELXL-97 (Sheldrick, 2008)'
_computing_structure_refinement 'SHELXL-97 (Sheldrick, 1997)'
_computing_structure_solution 'SHELXS-97 (Sheldrick, 1990)'
_diffrn_ambient_temperature 100(2)
_diffrn_measured_fraction_theta_full 0.981
_diffrn_measured_fraction_theta_max 0.978
_diffrn_measurement_device_type 'Bruker APEX-II CCD'
_diffrn_measurement_method '\f and \w scans'
_diffrn_radiation_monochromator 'multi-layer mirror'
_diffrn_radiation_source 'rotating anode'
_diffrn_radiation_type MoK\a
_diffrn_radiation_wavelength 0.71073
_diffrn_reflns_av_R_equivalents 0.0606
_diffrn_reflns_av_sigmaI/netI 0.0288
_diffrn_reflns_limit_h_max 13
_diffrn_reflns_limit_h_min -13
_diffrn_reflns_limit_k_max 14
_diffrn_reflns_limit_k_min -14
_diffrn_reflns_limit_l_max 25
_diffrn_reflns_limit_l_min -25
_diffrn_reflns_number 91722
_diffrn_reflns_theta_full 26.00
_diffrn_reflns_theta_max 26.06
_diffrn_reflns_theta_min 1.89
_exptl_absorpt_coefficient_mu 3.912
_exptl_absorpt_correction_T_max 0.41
_exptl_absorpt_correction_T_min 0.38
_exptl_absorpt_correction_type multi-scan
_exptl_absorpt_process_details 'Sadabs 2008/1 (Brucker 2008)'
_exptl_crystal_colour colourless
_exptl_crystal_density_diffrn 1.469
_exptl_crystal_density_method 'not measured'
_exptl_crystal_description block
_exptl_crystal_F_000 1080
_exptl_crystal_size_max 0.31
_exptl_crystal_size_mid 0.29
_exptl_crystal_size_min 0.28
_refine_diff_density_max 1.012
_refine_diff_density_min -1.025
_refine_diff_density_rms 0.087
_refine_ls_extinction_method none
_refine_ls_goodness_of_fit_ref 1.070
_refine_ls_hydrogen_treatment mixed
_refine_ls_matrix_type full
_refine_ls_number_parameters 499
_refine_ls_number_reflns 9217
_refine_ls_number_restraints 0
_refine_ls_restrained_S_all 1.070
_refine_ls_R_factor_all 0.0206
_refine_ls_R_factor_gt 0.0203
_refine_ls_shift/su_max 0.003
_refine_ls_shift/su_mean 0.000
_refine_ls_structure_factor_coef Fsqd
_refine_ls_weighting_details 'calc w=1/[\s2^(Fo2^)+(0.0161P)2^+3.3536P] where P=(Fo2^+2Fc2^)/3'
_refine_ls_weighting_scheme calc
_refine_ls_wR_factor_gt 0.0499
_refine_ls_wR_factor_ref 0.0501
_reflns_number_gt 9072
_reflns_number_total 9217
_reflns_threshold_expression >2sigma(I)
_cod_data_source_file om1004868_si_001.cif
_cod_data_source_block 5
_cod_depositor_comments
;
The following automatic conversions were performed:

'_symmetry_cell_setting' value 'Triclinic' changed to 'triclinic'
according to /home/saulius/struct/CIF-dictionaries/cif_core.dic
dictionary named 'cif_core.dic' version 2.4.1 from 2010-06-29.

Automatic conversion script
Id: cif_fix_values 1715 2011-07-08 13:25:40Z adriana 
;
_cod_original_sg_symbol_H-M P-1
_cod_database_code 4066478

loop_
_symmetry_equiv_pos_as_xyz
'x, y, z'
'-x, -y, -z'

loop_
_atom_site_label
_atom_site_type_symbol
_atom_site_fract_x
_atom_site_fract_y
_atom_site_fract_z
_atom_site_U_iso_or_equiv
_atom_site_adp_type
_atom_site_occupancy
_atom_site_symmetry_multiplicity
_atom_site_calc_flag
_atom_site_refinement_flags
Pt1 Pt 0.890162(8) 0.636953(7) 0.219463(4) 0.00746(4) Uani 1 1 d .
Br1 Br 0.63367(2) 0.51345(2) 0.150781(12) 0.01373(6) Uani 1 1 d .
P1 P 0.90706(6) 0.45790(5) 0.23303(3) 0.00880(12) Uani 1 1 d .
O1 O 0.97133(16) 0.75147(15) 0.45860(8) 0.0134(3) Uani 1 1 d .
N1 N 1.07652(19) 0.79142(18) 0.35971(10) 0.0110(4) Uani 1 1 d .
B1 B 1.0671(3) 0.7415(2) 0.28882(14) 0.0098(5) Uani 1 1 d .
H1 H 1.179(3) 0.769(3) 0.2740(14) 0.020 Uiso 1 1 d .
C1 C 0.8388(2) 0.7160(2) 0.47043(13) 0.0133(5) Uani 1 1 d .
Si1 Si 1.24205(7) 0.89077(6) 0.41205(3) 0.01381(14) Uani 1 1 d .
P2 P 0.91203(6) 0.81021(5) 0.18129(3) 0.00954(12) Uani 1 1 d .
O2 O 0.82363(16) 0.72523(15) 0.36183(8) 0.0129(3) Uani 1 1 d .
B2 B 0.9607(3) 0.7568(2) 0.39140(14) 0.0112(5) Uani 1 1 d .
C2 C 0.7932(3) 0.6956(2) 0.52849(13) 0.0177(5) Uani 1 1 d .
H2A H 0.8541 0.7049 0.5681 0.021 Uiso 1 1 calc R
C3 C 0.6514(3) 0.6604(2) 0.52562(14) 0.0211(6) Uani 1 1 d .
H3A H 0.6148 0.6455 0.5644 0.025 Uiso 1 1 calc R
C4 C 0.5634(3) 0.6468(2) 0.46760(14) 0.0199(6) Uani 1 1 d .
H4A H 0.4680 0.6229 0.4676 0.024 Uiso 1 1 calc R
C5 C 0.6113(2) 0.6673(2) 0.40917(13) 0.0162(5) Uani 1 1 d .
H5A H 0.5512 0.6583 0.3694 0.019 Uiso 1 1 calc R
C6 C 0.7505(2) 0.7013(2) 0.41227(12) 0.0129(5) Uani 1 1 d .
C7 C 1.3554(3) 0.9958(3) 0.36778(15) 0.0338(8) Uani 1 1 d .
H7A H 1.3128 1.0481 0.3543 0.051 Uiso 1 1 calc R
H7B H 1.3680 0.9464 0.3278 0.051 Uiso 1 1 calc R
H7C H 1.4455 1.0486 0.3979 0.051 Uiso 1 1 calc R
C8 C 1.2217(4) 0.9922(3) 0.48497(18) 0.0496(11) Uani 1 1 d .
H8A H 1.1773 1.0415 0.4692 0.074 Uiso 1 1 calc R
H8B H 1.3129 1.0480 0.5134 0.074 Uiso 1 1 calc R
H8C H 1.1643 0.9410 0.5111 0.074 Uiso 1 1 calc R
C9 C 1.3278(4) 0.7916(3) 0.4376(2) 0.0536(12) Uani 1 1 d .
H9A H 1.3362 0.7397 0.3973 0.080 Uiso 1 1 calc R
H9B H 1.2716 0.7384 0.4633 0.080 Uiso 1 1 calc R
H9C H 1.4200 0.8455 0.4655 0.080 Uiso 1 1 calc R
C11 C 0.8161(2) 0.3357(2) 0.15341(12) 0.0117(5) Uani 1 1 d .
H11A H 0.7225 0.3351 0.1445 0.014 Uiso 1 1 calc R
C12 C 0.8764(3) 0.3692(2) 0.09227(13) 0.0172(5) Uani 1 1 d .
H12A H 0.8994 0.4575 0.0946 0.021 Uiso 1 1 calc R
H12B H 0.9626 0.3576 0.0928 0.021 Uiso 1 1 calc R
C13 C 0.7721(3) 0.2869(3) 0.02731(13) 0.0217(6) Uani 1 1 d .
H13A H 0.8124 0.3081 -0.0118 0.026 Uiso 1 1 calc R
H13B H 0.6880 0.3021 0.0256 0.026 Uiso 1 1 calc R
C14 C 0.7332(3) 0.1499(2) 0.02341(14) 0.0217(6) Uani 1 1 d .
H14A H 0.6604 0.0978 -0.0173 0.026 Uiso 1 1 calc R
H14B H 0.8152 0.1328 0.0193 0.026 Uiso 1 1 calc R
C15 C 0.6811(3) 0.1151(2) 0.08530(14) 0.0202(6) Uani 1 1 d .
H15A H 0.6637 0.0277 0.0826 0.024 Uiso 1 1 calc R
H15B H 0.5924 0.1217 0.0861 0.024 Uiso 1 1 calc R
C16 C 0.7855(3) 0.1996(2) 0.15060(13) 0.0171(5) Uani 1 1 d .
H16A H 0.8721 0.1886 0.1519 0.020 Uiso 1 1 calc R
H16B H 0.7471 0.1771 0.1899 0.020 Uiso 1 1 calc R
C21 C 1.0878(2) 0.4787(2) 0.25555(12) 0.0110(5) Uani 1 1 d .
H21A H 1.1286 0.5438 0.2993 0.013 Uiso 1 1 calc R
C22 C 1.1791(2) 0.5312(2) 0.20644(13) 0.0136(5) Uani 1 1 d .
H22A H 1.1507 0.4671 0.1633 0.016 Uiso 1 1 calc R
H22B H 1.1663 0.6037 0.1974 0.016 Uiso 1 1 calc R
C23 C 1.3314(2) 0.5707(2) 0.23633(14) 0.0171(5) Uani 1 1 d .
H23A H 1.3886 0.6023 0.2039 0.021 Uiso 1 1 calc R
H23B H 1.3613 0.6387 0.2779 0.021 Uiso 1 1 calc R
C24 C 1.3534(2) 0.4612(2) 0.25244(13) 0.0173(5) Uani 1 1 d .
H24A H 1.4512 0.4899 0.2744 0.021 Uiso 1 1 calc R
H24B H 1.3336 0.3973 0.2101 0.021 Uiso 1 1 calc R
C25 C 1.2597(2) 0.4033(2) 0.29876(13) 0.0165(5) Uani 1 1 d .
H25A H 1.2867 0.4640 0.3431 0.020 Uiso 1 1 calc R
H25B H 1.2718 0.3293 0.3057 0.020 Uiso 1 1 calc R
C26 C 1.1074(2) 0.3651(2) 0.26858(14) 0.0148(5) Uani 1 1 d .
H26A H 1.0491 0.3306 0.3000 0.018 Uiso 1 1 calc R
H26B H 1.0781 0.2999 0.2258 0.018 Uiso 1 1 calc R
C31 C 0.8231(2) 0.3840(2) 0.29644(12) 0.0106(5) Uani 1 1 d .
H31A H 0.8183 0.2982 0.2870 0.013 Uiso 1 1 calc R
C32 C 0.6740(2) 0.3710(2) 0.28937(13) 0.0128(5) Uani 1 1 d .
H32A H 0.6750 0.4546 0.2993 0.015 Uiso 1 1 calc R
H32B H 0.6230 0.3266 0.2425 0.015 Uiso 1 1 calc R
C33 C 0.5999(2) 0.2996(2) 0.33748(13) 0.0165(5) Uani 1 1 d .
H33A H 0.5057 0.2959 0.3334 0.020 Uiso 1 1 calc R
H33B H 0.5907 0.2133 0.3245 0.020 Uiso 1 1 calc R
C34 C 0.6777(2) 0.3602(2) 0.41021(13) 0.0164(5) Uani 1 1 d .
H34A H 0.6315 0.3071 0.4391 0.020 Uiso 1 1 calc R
H34B H 0.6746 0.4415 0.4254 0.020 Uiso 1 1 calc R
C35 C 0.8285(2) 0.3796(2) 0.41832(13) 0.0159(5) Uani 1 1 d .
H35A H 0.8319 0.2977 0.4100 0.019 Uiso 1 1 calc R
H35B H 0.8780 0.4266 0.4651 0.019 Uiso 1 1 calc R
C36 C 0.9013(2) 0.4507(2) 0.36935(12) 0.0140(5) Uani 1 1 d .
H36A H 0.9065 0.5358 0.3807 0.017 Uiso 1 1 calc R
H36B H 0.9969 0.4576 0.3741 0.017 Uiso 1 1 calc R
C41 C 1.0954(2) 0.9138(2) 0.18817(13) 0.0117(5) Uani 1 1 d .
H41A H 1.1403 0.9289 0.2359 0.014 Uiso 1 1 calc R
C42 C 1.1678(2) 0.8488(2) 0.14606(13) 0.0128(5) Uani 1 1 d .
H42A H 1.1402 0.7637 0.1517 0.015 Uiso 1 1 calc R
H42B H 1.1390 0.8423 0.0979 0.015 Uiso 1 1 calc R
C43 C 1.3250(2) 0.9219(2) 0.16797(13) 0.0154(5) Uani 1 1 d .
H43A H 1.3545 0.9207 0.2147 0.018 Uiso 1 1 calc R
H43B H 1.3700 0.8815 0.1387 0.018 Uiso 1 1 calc R
C44 C 1.3719(2) 1.0566(2) 0.16414(13) 0.0176(5) Uani 1 1 d .
H44A H 1.4718 1.1037 0.1843 0.021 Uiso 1 1 calc R
H44B H 1.3586 1.0584 0.1164 0.021 Uiso 1 1 calc R
C45 C 1.2920(2) 1.1200(2) 0.20064(14) 0.0178(5) Uani 1 1 d .
H45A H 1.3187 1.2034 0.1926 0.021 Uiso 1 1 calc R
H45B H 1.3175 1.1309 0.2496 0.021 Uiso 1 1 calc R
C46 C 1.1350(2) 1.0446(2) 0.17700(13) 0.0150(5) Uani 1 1 d .
H46A H 1.1073 1.0381 0.1287 0.018 Uiso 1 1 calc R
H46B H 1.0865 1.0865 0.2028 0.018 Uiso 1 1 calc R
C51 C 0.8196(2) 0.7653(2) 0.09284(13) 0.0149(5) Uani 1 1 d .
H51A H 0.7193 0.7249 0.0942 0.018 Uiso 1 1 calc R
C52 C 0.8449(3) 0.6655(2) 0.04493(13) 0.0180(5) Uani 1 1 d .
H52A H 0.9396 0.7022 0.0363 0.022 Uiso 1 1 calc R
H52B H 0.8365 0.5969 0.0660 0.022 Uiso 1 1 calc R
C53 C 0.7394(3) 0.6148(3) -0.02141(14) 0.0223(6) Uani 1 1 d .
H53A H 0.7585 0.5529 -0.0524 0.027 Uiso 1 1 calc R
H53B H 0.6455 0.5720 -0.0129 0.027 Uiso 1 1 calc R
C54 C 0.7437(3) 0.7174(3) -0.05461(14) 0.0287(7) Uani 1 1 d .
H54A H 0.8327 0.7520 -0.0693 0.034 Uiso 1 1 calc R
H54B H 0.6682 0.6822 -0.0950 0.034 Uiso 1 1 calc R
C55 C 0.7282(4) 0.8208(3) -0.00652(15) 0.0345(7) Uani 1 1 d .
H55A H 0.6339 0.7888 0.0029 0.041 Uiso 1 1 calc R
H55B H 0.7398 0.8894 -0.0280 0.041 Uiso 1 1 calc R
C56 C 0.8345(3) 0.8709(3) 0.05968(14) 0.0260(6) Uani 1 1 d .
H56A H 0.8200 0.9364 0.0903 0.031 Uiso 1 1 calc R
H56B H 0.9290 0.9083 0.0509 0.031 Uiso 1 1 calc R
C61 C 0.8417(2) 0.9128(2) 0.22580(12) 0.0123(5) Uani 1 1 d .
H61A H 0.8477 0.9767 0.2007 0.015 Uiso 1 1 calc R
C62 C 0.6883(2) 0.8381(2) 0.22672(13) 0.0151(5) Uani 1 1 d .
H62A H 0.6346 0.7995 0.1799 0.018 Uiso 1 1 calc R
H62B H 0.6795 0.7706 0.2487 0.018 Uiso 1 1 calc R
C63 C 0.6283(2) 0.9201(2) 0.26400(14) 0.0188(5) Uani 1 1 d .
H63A H 0.5312 0.8684 0.2653 0.023 Uiso 1 1 calc R
H63B H 0.6286 0.9826 0.2395 0.023 Uiso 1 1 calc R
C64 C 0.7114(2) 0.9863(2) 0.33562(14) 0.0185(5) Uani 1 1 d .
H64A H 0.7038 0.9242 0.3615 0.022 Uiso 1 1 calc R
H64B H 0.6731 1.0421 0.3578 0.022 Uiso 1 1 calc R
C65 C 0.8634(2) 1.0619(2) 0.33521(14) 0.0165(5) Uani 1 1 d .
H65A H 0.8714 1.1293 0.3132 0.020 Uiso 1 1 calc R
H65B H 0.9164 1.1007 0.3821 0.020 Uiso 1 1 calc R
C66 C 0.9252(2) 0.9809(2) 0.29807(13) 0.0132(5) Uani 1 1 d .
H66A H 0.9263 0.9192 0.3229 0.016 Uiso 1 1 calc R
H66B H 1.0219 1.0337 0.2967 0.016 Uiso 1 1 calc R

loop_
_atom_site_aniso_label
_atom_site_aniso_U_11
_atom_site_aniso_U_22
_atom_site_aniso_U_33
_atom_site_aniso_U_23
_atom_site_aniso_U_13
_atom_site_aniso_U_12
Pt1 0.00616(5) 0.00719(5) 0.00881(6) 0.00239(4) 0.00157(3) 0.00249(4)
Br1 0.00762(10) 0.01318(11) 0.01786(14) 0.00402(10) -0.00046(9) 0.00266(9)
P1 0.0076(3) 0.0080(3) 0.0109(3) 0.0027(2) 0.0031(2) 0.0032(2)
O1 0.0089(8) 0.0157(8) 0.0128(9) 0.0035(7) 0.0027(6) 0.0025(6)
N1 0.0098(9) 0.0105(9) 0.0122(11) 0.0038(8) 0.0016(8) 0.0036(8)
B1 0.0088(11) 0.0079(12) 0.0150(14) 0.0062(11) 0.0046(10) 0.0037(10)
C1 0.0098(11) 0.0121(11) 0.0166(13) 0.0024(10) 0.0054(9) 0.0031(9)
Si1 0.0106(3) 0.0138(3) 0.0120(4) 0.0032(3) -0.0007(3) 0.0010(3)
P2 0.0087(3) 0.0098(3) 0.0108(3) 0.0035(2) 0.0017(2) 0.0043(2)
O2 0.0094(8) 0.0167(8) 0.0125(9) 0.0052(7) 0.0037(6) 0.0044(7)
B2 0.0124(12) 0.0070(12) 0.0120(14) 0.0007(10) 0.0011(10) 0.0032(10)
C2 0.0144(12) 0.0193(13) 0.0140(14) 0.0024(11) 0.0028(10) 0.0026(10)
C3 0.0186(13) 0.0220(14) 0.0202(15) 0.0060(11) 0.0107(11) 0.0040(11)
C4 0.0125(12) 0.0195(13) 0.0263(16) 0.0052(11) 0.0085(11) 0.0049(10)
C5 0.0127(11) 0.0171(12) 0.0175(14) 0.0024(10) 0.0032(10) 0.0060(10)
C6 0.0145(11) 0.0115(11) 0.0124(13) 0.0031(10) 0.0058(9) 0.0047(9)
C7 0.0209(14) 0.0385(17) 0.0161(15) 0.0021(13) 0.0043(12) -0.0112(12)
C8 0.0355(18) 0.0359(19) 0.036(2) -0.0178(16) 0.0178(15) -0.0172(15)
C9 0.046(2) 0.0212(16) 0.069(3) 0.0111(16) -0.0450(19) 0.0039(15)
C11 0.0096(10) 0.0104(11) 0.0135(13) 0.0012(10) 0.0014(9) 0.0038(9)
C12 0.0207(12) 0.0138(12) 0.0162(14) 0.0034(10) 0.0058(10) 0.0062(10)
C13 0.0253(14) 0.0261(14) 0.0131(14) 0.0022(11) 0.0038(11) 0.0118(11)
C14 0.0205(13) 0.0206(13) 0.0157(14) -0.0061(11) 0.0018(11) 0.0059(11)
C15 0.0163(12) 0.0135(12) 0.0214(15) -0.0028(11) 0.0032(10) 0.0003(10)
C16 0.0189(12) 0.0120(12) 0.0173(14) 0.0026(10) 0.0043(10) 0.0040(10)
C21 0.0079(10) 0.0107(11) 0.0154(13) 0.0040(10) 0.0037(9) 0.0044(9)
C22 0.0114(11) 0.0144(12) 0.0167(13) 0.0053(10) 0.0058(10) 0.0060(9)
C23 0.0103(11) 0.0183(13) 0.0221(14) 0.0056(11) 0.0064(10) 0.0046(10)
C24 0.0115(11) 0.0201(13) 0.0202(14) 0.0012(11) 0.0022(10) 0.0087(10)
C25 0.0161(12) 0.0180(12) 0.0184(14) 0.0039(11) 0.0014(10) 0.0114(10)
C26 0.0110(11) 0.0133(12) 0.0225(14) 0.0064(10) 0.0043(10) 0.0064(10)
C31 0.0090(10) 0.0090(11) 0.0134(13) 0.0038(9) 0.0038(9) 0.0026(9)
C32 0.0101(11) 0.0143(12) 0.0138(13) 0.0049(10) 0.0035(9) 0.0041(9)
C33 0.0108(11) 0.0171(12) 0.0192(14) 0.0062(11) 0.0048(10) 0.0024(10)
C34 0.0170(12) 0.0192(13) 0.0154(13) 0.0066(11) 0.0097(10) 0.0076(10)
C35 0.0158(12) 0.0195(13) 0.0109(13) 0.0040(10) 0.0025(10) 0.0060(10)
C36 0.0113(11) 0.0137(12) 0.0139(13) 0.0025(10) 0.0040(9) 0.0023(9)
C41 0.0099(11) 0.0112(11) 0.0136(13) 0.0043(10) 0.0014(9) 0.0039(9)
C42 0.0123(11) 0.0135(11) 0.0149(13) 0.0054(10) 0.0057(9) 0.0062(9)
C43 0.0120(11) 0.0206(13) 0.0156(13) 0.0053(11) 0.0044(10) 0.0084(10)
C44 0.0130(11) 0.0202(13) 0.0172(14) 0.0057(11) 0.0040(10) 0.0039(10)
C45 0.0147(12) 0.0121(12) 0.0220(14) 0.0057(11) 0.0035(10) 0.0007(10)
C46 0.0149(12) 0.0129(12) 0.0193(14) 0.0074(10) 0.0049(10) 0.0063(10)
C51 0.0147(11) 0.0144(12) 0.0142(13) 0.0041(10) -0.0012(10) 0.0057(10)
C52 0.0185(12) 0.0191(13) 0.0134(14) 0.0025(11) 0.0015(10) 0.0061(10)
C53 0.0226(13) 0.0223(14) 0.0161(14) 0.0016(11) 0.0016(11) 0.0056(11)
C54 0.0329(16) 0.0309(16) 0.0113(14) 0.0054(12) -0.0047(11) 0.0048(13)
C55 0.0490(19) 0.0334(17) 0.0215(17) 0.0097(14) -0.0086(14) 0.0211(15)
C56 0.0395(16) 0.0195(14) 0.0156(15) 0.0054(11) -0.0053(12) 0.0117(12)
C61 0.0111(11) 0.0101(11) 0.0162(13) 0.0040(10) 0.0009(9) 0.0054(9)
C62 0.0098(11) 0.0153(12) 0.0179(14) 0.0015(10) 0.0003(9) 0.0051(9)
C63 0.0119(11) 0.0188(13) 0.0279(16) 0.0053(11) 0.0043(10) 0.0090(10)
C64 0.0152(12) 0.0166(12) 0.0254(15) 0.0043(11) 0.0083(11) 0.0079(10)
C65 0.0158(12) 0.0136(12) 0.0195(14) 0.0020(10) 0.0038(10) 0.0067(10)
C66 0.0102(11) 0.0130(11) 0.0169(13) 0.0036(10) 0.0033(9) 0.0055(9)

loop_
_atom_type_symbol
_atom_type_description
_atom_type_scat_dispersion_real
_atom_type_scat_dispersion_imag
_atom_type_scat_source
C C 0.0033 0.0016 'International Tables Vol C Tables 4.2.6.8 and 6.1.1.4'
H H 0.0000 0.0000 'International Tables Vol C Tables 4.2.6.8 and 6.1.1.4'
B B 0.0013 0.0007 'International Tables Vol C Tables 4.2.6.8 and 6.1.1.4'
O O 0.0106 0.0060 'International Tables Vol C Tables 4.2.6.8 and 6.1.1.4'
P P 0.1023 0.0942 'International Tables Vol C Tables 4.2.6.8 and 6.1.1.4'
Br Br -0.2901 2.4595 'International Tables Vol C Tables 4.2.6.8 and 6.1.1.4'
Pt Pt -1.7033 8.3905 'International Tables Vol C Tables 4.2.6.8 and 6.1.1.4'
N N 0.0061 0.0033 'International Tables Vol C Tables 4.2.6.8 and 6.1.1.4'
Si Si 0.0817 0.0704 'International Tables Vol C Tables 4.2.6.8 and 6.1.1.4'

loop_
_geom_angle_atom_site_label_1
_geom_angle_atom_site_label_2
_geom_angle_atom_site_label_3
_geom_angle
B1 Pt1 P1 90.17(7)
B1 Pt1 P2 89.81(7)
P1 Pt1 P2 162.56(2)
B1 Pt1 Br1 167.32(8)
P1 Pt1 Br1 92.918(16)
P2 Pt1 Br1 90.897(16)
C31 P1 C11 102.85(11)
C31 P1 C21 103.65(10)
C11 P1 C21 110.40(11)
C31 P1 Pt1 118.50(8)
C11 P1 Pt1 107.55(8)
C21 P1 Pt1 113.32(7)
C1 O1 B2 105.65(18)
B2 N1 B1 123.2(2)
B2 N1 Si1 117.41(17)
B1 N1 Si1 119.15(16)
N1 B1 Pt1 125.74(17)
N1 B1 H1 112.7(14)
Pt1 B1 H1 121.5(14)
C2 C1 O1 128.7(2)
C2 C1 C6 122.5(2)
O1 C1 C6 108.8(2)
N1 Si1 C8 109.37(13)
N1 Si1 C7 111.66(12)
C8 Si1 C7 106.06(16)
N1 Si1 C9 108.83(12)
C8 Si1 C9 112.6(2)
C7 Si1 C9 108.30(18)
C41 P2 C61 104.21(11)
C41 P2 C51 109.06(11)
C61 P2 C51 103.57(11)
C41 P2 Pt1 111.08(7)
C61 P2 Pt1 116.92(8)
C51 P2 Pt1 111.40(8)
C6 O2 B2 105.00(18)
O2 B2 O1 110.6(2)
O2 B2 N1 126.4(2)
O1 B2 N1 123.0(2)
C1 C2 C3 115.9(2)
C1 C2 H2A 122.0
C3 C2 H2A 122.0
C4 C3 C2 121.6(2)
C4 C3 H3A 119.2
C2 C3 H3A 119.2
C3 C4 C5 121.7(2)
C3 C4 H4A 119.2
C5 C4 H4A 119.2
C6 C5 C4 116.4(2)
C6 C5 H5A 121.8
C4 C5 H5A 121.8
C5 C6 O2 128.1(2)
C5 C6 C1 122.0(2)
O2 C6 C1 109.9(2)
Si1 C7 H7A 109.5
Si1 C7 H7B 109.5
H7A C7 H7B 109.5
Si1 C7 H7C 109.5
H7A C7 H7C 109.5
H7B C7 H7C 109.5
Si1 C8 H8A 109.5
Si1 C8 H8B 109.5
H8A C8 H8B 109.5
Si1 C8 H8C 109.5
H8A C8 H8C 109.5
H8B C8 H8C 109.5
Si1 C9 H9A 109.5
Si1 C9 H9B 109.5
H9A C9 H9B 109.5
Si1 C9 H9C 109.5
H9A C9 H9C 109.5
H9B C9 H9C 109.5
C12 C11 C16 109.2(2)
C12 C11 P1 113.55(16)
C16 C11 P1 119.98(17)
C12 C11 H11A 104.1
C16 C11 H11A 104.1
P1 C11 H11A 104.1
C13 C12 C11 110.1(2)
C13 C12 H12A 109.6
C11 C12 H12A 109.6
C13 C12 H12B 109.6
C11 C12 H12B 109.6
H12A C12 H12B 108.1
C12 C13 C14 110.4(2)
C12 C13 H13A 109.6
C14 C13 H13A 109.6
C12 C13 H13B 109.6
C14 C13 H13B 109.6
H13A C13 H13B 108.1
C15 C14 C13 111.6(2)
C15 C14 H14A 109.3
C13 C14 H14A 109.3
C15 C14 H14B 109.3
C13 C14 H14B 109.3
H14A C14 H14B 108.0
C14 C15 C16 111.8(2)
C14 C15 H15A 109.3
C16 C15 H15A 109.3
C14 C15 H15B 109.3
C16 C15 H15B 109.3
H15A C15 H15B 107.9
C15 C16 C11 109.1(2)
C15 C16 H16A 109.9
C11 C16 H16A 109.9
C15 C16 H16B 109.9
C11 C16 H16B 109.9
H16A C16 H16B 108.3
C26 C21 C22 109.02(19)
C26 C21 P1 116.36(15)
C22 C21 P1 114.09(16)
C26 C21 H21A 105.5
C22 C21 H21A 105.5
P1 C21 H21A 105.5
C23 C22 C21 110.3(2)
C23 C22 H22A 109.6
C21 C22 H22A 109.6
C23 C22 H22B 109.6
C21 C22 H22B 109.6
H22A C22 H22B 108.1
C24 C23 C22 110.7(2)
C24 C23 H23A 109.5
C22 C23 H23A 109.5
C24 C23 H23B 109.5
C22 C23 H23B 109.5
H23A C23 H23B 108.1
C23 C24 C25 111.5(2)
C23 C24 H24A 109.3
C25 C24 H24A 109.3
C23 C24 H24B 109.3
C25 C24 H24B 109.3
H24A C24 H24B 108.0
C24 C25 C26 111.0(2)
C24 C25 H25A 109.4
C26 C25 H25A 109.4
C24 C25 H25B 109.4
C26 C25 H25B 109.4
H25A C25 H25B 108.0
C25 C26 C21 110.00(19)
C25 C26 H26A 109.7
C21 C26 H26A 109.7
C25 C26 H26B 109.7
C21 C26 H26B 109.7
H26A C26 H26B 108.2
C36 C31 C32 109.46(19)
C36 C31 P1 114.38(15)
C32 C31 P1 110.72(16)
C36 C31 H31A 107.3
C32 C31 H31A 107.3
P1 C31 H31A 107.3
C33 C32 C31 110.91(19)
C33 C32 H32A 109.5
C31 C32 H32A 109.5
C33 C32 H32B 109.5
C31 C32 H32B 109.5
H32A C32 H32B 108.0
C34 C33 C32 111.8(2)
C34 C33 H33A 109.3
C32 C33 H33A 109.3
C34 C33 H33B 109.3
C32 C33 H33B 109.3
H33A C33 H33B 107.9
C33 C34 C35 111.6(2)
C33 C34 H34A 109.3
C35 C34 H34A 109.3
C33 C34 H34B 109.3
C35 C34 H34B 109.3
H34A C34 H34B 108.0
C34 C35 C36 111.5(2)
C34 C35 H35A 109.3
C36 C35 H35A 109.3
C34 C35 H35B 109.3
C36 C35 H35B 109.3
H35A C35 H35B 108.0
C31 C36 C35 110.92(19)
C31 C36 H36A 109.5
C35 C36 H36A 109.5
C31 C36 H36B 109.5
C35 C36 H36B 109.5
H36A C36 H36B 108.0
C42 C41 C46 109.19(19)
C42 C41 P2 111.99(16)
C46 C41 P2 119.67(16)
C42 C41 H41A 104.9
C46 C41 H41A 104.9
P2 C41 H41A 104.9
C43 C42 C41 110.4(2)
C43 C42 H42A 109.6
C41 C42 H42A 109.6
C43 C42 H42B 109.6
C41 C42 H42B 109.6
H42A C42 H42B 108.1
C44 C43 C42 111.48(19)
C44 C43 H43A 109.3
C42 C43 H43A 109.3
C44 C43 H43B 109.3
C42 C43 H43B 109.3
H43A C43 H43B 108.0
C45 C44 C43 112.3(2)
C45 C44 H44A 109.2
C43 C44 H44A 109.2
C45 C44 H44B 109.2
C43 C44 H44B 109.2
H44A C44 H44B 107.9
C44 C45 C46 112.1(2)
C44 C45 H45A 109.2
C46 C45 H45A 109.2
C44 C45 H45B 109.2
C46 C45 H45B 109.2
H45A C45 H45B 107.9
C45 C46 C41 108.58(19)
C45 C46 H46A 110.0
C41 C46 H46A 110.0
C45 C46 H46B 110.0
C41 C46 H46B 110.0
H46A C46 H46B 108.4
C56 C51 C52 108.9(2)
C56 C51 P2 116.81(18)
C52 C51 P2 114.96(17)
C56 C51 H51A 105.0
C52 C51 H51A 105.0
P2 C51 H51A 105.0
C53 C52 C51 109.9(2)
C53 C52 H52A 109.7
C51 C52 H52A 109.7
C53 C52 H52B 109.7
C51 C52 H52B 109.7
H52A C52 H52B 108.2
C54 C53 C52 111.9(2)
C54 C53 H53A 109.2
C52 C53 H53A 109.2
C54 C53 H53B 109.2
C52 C53 H53B 109.2
H53A C53 H53B 107.9
C55 C54 C53 111.2(2)
C55 C54 H54A 109.4
C53 C54 H54A 109.4
C55 C54 H54B 109.4
C53 C54 H54B 109.4
H54A C54 H54B 108.0
C54 C55 C56 111.8(2)
C54 C55 H55A 109.3
C56 C55 H55A 109.3
C54 C55 H55B 109.3
C56 C55 H55B 109.3
H55A C55 H55B 107.9
C55 C56 C51 109.8(2)
C55 C56 H56A 109.7
C51 C56 H56A 109.7
C55 C56 H56B 109.7
C51 C56 H56B 109.7
H56A C56 H56B 108.2
C66 C61 C62 110.0(2)
C66 C61 P2 111.88(15)
C62 C61 P2 110.65(16)
C66 C61 H61A 108.1
C62 C61 H61A 108.1
P2 C61 H61A 108.1
C63 C62 C61 111.7(2)
C63 C62 H62A 109.3
C61 C62 H62A 109.3
C63 C62 H62B 109.3
C61 C62 H62B 109.3
H62A C62 H62B 107.9
C62 C63 C64 111.3(2)
C62 C63 H63A 109.4
C64 C63 H63A 109.4
C62 C63 H63B 109.4
C64 C63 H63B 109.4
H63A C63 H63B 108.0
C63 C64 C65 110.5(2)
C63 C64 H64A 109.6
C65 C64 H64A 109.6
C63 C64 H64B 109.6
C65 C64 H64B 109.6
H64A C64 H64B 108.1
C66 C65 C64 111.6(2)
C66 C65 H65A 109.3
C64 C65 H65A 109.3
C66 C65 H65B 109.3
C64 C65 H65B 109.3
H65A C65 H65B 108.0
C65 C66 C61 111.49(19)
C65 C66 H66A 109.3
C61 C66 H66A 109.3
C65 C66 H66B 109.3
C61 C66 H66B 109.3
H66A C66 H66B 108.0

loop_
_geom_bond_atom_site_label_1
_geom_bond_atom_site_label_2
_geom_bond_distance
Pt1 B1 2.020(3)
Pt1 P1 2.3160(6)
Pt1 P2 2.3217(6)
Pt1 Br1 2.6319(3)
P1 C31 1.849(2)
P1 C11 1.851(2)
P1 C21 1.852(2)
O1 C1 1.382(3)
O1 B2 1.400(3)
N1 B2 1.426(3)
N1 B1 1.452(3)
N1 Si1 1.781(2)
B1 H1 1.21(3)
C1 C2 1.377(4)
C1 C6 1.384(3)
Si1 C8 1.846(3)
Si1 C7 1.850(3)
Si1 C9 1.896(3)
P2 C41 1.844(2)
P2 C61 1.849(2)
P2 C51 1.851(3)
O2 C6 1.383(3)
O2 B2 1.400(3)
C2 C3 1.403(4)
C2 H2A 0.9500
C3 C4 1.385(4)
C3 H3A 0.9500
C4 C5 1.394(4)
C4 H4A 0.9500
C5 C6 1.377(3)
C5 H5A 0.9500
C7 H7A 0.9800
C7 H7B 0.9800
C7 H7C 0.9800
C8 H8A 0.9800
C8 H8B 0.9800
C8 H8C 0.9800
C9 H9A 0.9800
C9 H9B 0.9800
C9 H9C 0.9800
C11 C12 1.537(3)
C11 C16 1.538(3)
C11 H11A 1.0000
C12 C13 1.527(4)
C12 H12A 0.9900
C12 H12B 0.9900
C13 C14 1.527(4)
C13 H13A 0.9900
C13 H13B 0.9900
C14 C15 1.522(4)
C14 H14A 0.9900
C14 H14B 0.9900
C15 C16 1.537(4)
C15 H15A 0.9900
C15 H15B 0.9900
C16 H16A 0.9900
C16 H16B 0.9900
C21 C26 1.541(3)
C21 C22 1.543(3)
C21 H21A 1.0000
C22 C23 1.530(3)
C22 H22A 0.9900
C22 H22B 0.9900
C23 C24 1.527(3)
C23 H23A 0.9900
C23 H23B 0.9900
C24 C25 1.530(3)
C24 H24A 0.9900
C24 H24B 0.9900
C25 C26 1.533(3)
C25 H25A 0.9900
C25 H25B 0.9900
C26 H26A 0.9900
C26 H26B 0.9900
C31 C36 1.534(3)
C31 C32 1.535(3)
C31 H31A 1.0000
C32 C33 1.531(3)
C32 H32A 0.9900
C32 H32B 0.9900
C33 C34 1.523(4)
C33 H33A 0.9900
C33 H33B 0.9900
C34 C35 1.529(3)
C34 H34A 0.9900
C34 H34B 0.9900
C35 C36 1.538(3)
C35 H35A 0.9900
C35 H35B 0.9900
C36 H36A 0.9900
C36 H36B 0.9900
C41 C42 1.535(3)
C41 C46 1.543(3)
C41 H41A 1.0000
C42 C43 1.530(3)
C42 H42A 0.9900
C42 H42B 0.9900
C43 C44 1.529(3)
C43 H43A 0.9900
C43 H43B 0.9900
C44 C45 1.528(4)
C44 H44A 0.9900
C44 H44B 0.9900
C45 C46 1.534(3)
C45 H45A 0.9900
C45 H45B 0.9900
C46 H46A 0.9900
C46 H46B 0.9900
C51 C56 1.531(3)
C51 C52 1.541(4)
C51 H51A 1.0000
C52 C53 1.528(4)
C52 H52A 0.9900
C52 H52B 0.9900
C53 C54 1.522(4)
C53 H53A 0.9900
C53 H53B 0.9900
C54 C55 1.519(5)
C54 H54A 0.9900
C54 H54B 0.9900
C55 C56 1.530(4)
C55 H55A 0.9900
C55 H55B 0.9900
C56 H56A 0.9900
C56 H56B 0.9900
C61 C66 1.540(3)
C61 C62 1.542(3)
C61 H61A 1.0000
C62 C63 1.523(3)
C62 H62A 0.9900
C62 H62B 0.9900
C63 C64 1.525(4)
C63 H63A 0.9900
C63 H63B 0.9900
C64 C65 1.528(3)
C64 H64A 0.9900
C64 H64B 0.9900
C65 C66 1.527(3)
C65 H65A 0.9900
C65 H65B 0.9900
C66 H66A 0.9900
C66 H66B 0.9900

loop_
_geom_torsion_atom_site_label_1
_geom_torsion_atom_site_label_2
_geom_torsion_atom_site_label_3
_geom_torsion_atom_site_label_4
_geom_torsion
B1 Pt1 P1 C31 90.72(11)
P2 Pt1 P1 C31 -179.37(10)
Br1 Pt1 P1 C31 -76.98(9)
B1 Pt1 P1 C11 -153.36(11)
P2 Pt1 P1 C11 -63.45(11)
Br1 Pt1 P1 C11 38.94(8)
B1 Pt1 P1 C21 -31.05(11)
P2 Pt1 P1 C21 58.86(12)
Br1 Pt1 P1 C21 161.25(9)
B2 N1 B1 Pt1 9.8(3)
Si1 N1 B1 Pt1 -175.68(12)
P1 Pt1 B1 N1 -95.92(19)
P2 Pt1 B1 N1 101.52(19)
Br1 Pt1 B1 N1 8.3(5)
B2 O1 C1 C2 179.0(3)
B2 O1 C1 C6 -0.5(3)
B2 N1 Si1 C8 -30.1(2)
B1 N1 Si1 C8 155.1(2)
B2 N1 Si1 C7 -147.2(2)
B1 N1 Si1 C7 38.0(2)
B2 N1 Si1 C9 93.3(2)
B1 N1 Si1 C9 -81.5(2)
B1 Pt1 P2 C41 33.78(12)
P1 Pt1 P2 C41 -56.18(12)
Br1 Pt1 P2 C41 -158.88(9)
B1 Pt1 P2 C61 -85.61(11)
P1 Pt1 P2 C61 -175.58(10)
Br1 Pt1 P2 C61 81.72(8)
B1 Pt1 P2 C51 155.59(12)
P1 Pt1 P2 C51 65.62(11)
Br1 Pt1 P2 C51 -37.07(9)
C6 O2 B2 O1 0.4(2)
C6 O2 B2 N1 -179.0(2)
C1 O1 B2 O2 0.0(2)
C1 O1 B2 N1 179.4(2)
B1 N1 B2 O2 -33.0(4)
Si1 N1 B2 O2 152.4(2)
B1 N1 B2 O1 147.7(2)
Si1 N1 B2 O1 -26.9(3)
O1 C1 C2 C3 179.8(2)
C6 C1 C2 C3 -0.8(4)
C1 C2 C3 C4 0.2(4)
C2 C3 C4 C5 0.1(4)
C3 C4 C5 C6 0.2(4)
C4 C5 C6 O2 179.1(2)
C4 C5 C6 C1 -0.8(4)
B2 O2 C6 C5 179.4(2)
B2 O2 C6 C1 -0.7(3)
C2 C1 C6 C5 1.2(4)
O1 C1 C6 C5 -179.3(2)
C2 C1 C6 O2 -178.7(2)
O1 C1 C6 O2 0.8(3)
C31 P1 C11 C12 -174.50(17)
C21 P1 C11 C12 -64.44(19)
Pt1 P1 C11 C12 59.66(17)
C31 P1 C11 C16 -42.8(2)
C21 P1 C11 C16 67.2(2)
Pt1 P1 C11 C16 -168.66(16)
C16 C11 C12 C13 61.3(3)
P1 C11 C12 C13 -161.98(17)
C11 C12 C13 C14 -58.3(3)
C12 C13 C14 C15 54.8(3)
C13 C14 C15 C16 -54.7(3)
C14 C15 C16 C11 57.0(3)
C12 C11 C16 C15 -59.8(3)
P1 C11 C16 C15 166.65(17)
C31 P1 C21 C26 47.6(2)
C11 P1 C21 C26 -62.0(2)
Pt1 P1 C21 C26 177.33(16)
C31 P1 C21 C22 175.89(17)
C11 P1 C21 C22 66.35(19)
Pt1 P1 C21 C22 -54.36(19)
C26 C21 C22 C23 -59.9(3)
P1 C21 C22 C23 168.16(17)
C21 C22 C23 C24 57.9(3)
C22 C23 C24 C25 -55.4(3)
C23 C24 C25 C26 55.3(3)
C24 C25 C26 C21 -57.4(3)
C22 C21 C26 C25 59.5(3)
P1 C21 C26 C25 -169.79(17)
C11 P1 C31 C36 165.40(17)
C21 P1 C31 C36 50.36(19)
Pt1 P1 C31 C36 -76.19(17)
C11 P1 C31 C32 -70.37(18)
C21 P1 C31 C32 174.59(16)
Pt1 P1 C31 C32 48.04(18)
C36 C31 C32 C33 -58.1(3)
P1 C31 C32 C33 174.93(17)
C31 C32 C33 C34 56.3(3)
C32 C33 C34 C35 -53.6(3)
C33 C34 C35 C36 53.3(3)
C32 C31 C36 C35 58.0(2)
P1 C31 C36 C35 -177.09(16)
C34 C35 C36 C31 -56.0(3)
C61 P2 C41 C42 -172.60(16)
C51 P2 C41 C42 -62.51(19)
Pt1 P2 C41 C42 60.66(17)
C61 P2 C41 C46 -43.0(2)
C51 P2 C41 C46 67.1(2)
Pt1 P2 C41 C46 -169.70(17)
C46 C41 C42 C43 61.3(2)
P2 C41 C42 C43 -163.82(16)
C41 C42 C43 C44 -55.8(3)
C42 C43 C44 C45 51.3(3)
C43 C44 C45 C46 -52.9(3)
C44 C45 C46 C41 57.5(3)
C42 C41 C46 C45 -61.4(3)
P2 C41 C46 C45 167.67(18)
C41 P2 C51 C56 -52.7(2)
C61 P2 C51 C56 57.9(2)
Pt1 P2 C51 C56 -175.63(18)
C41 P2 C51 C52 76.74(19)
C61 P2 C51 C52 -172.73(17)
Pt1 P2 C51 C52 -46.23(19)
C56 C51 C52 C53 -59.9(3)
P2 C51 C52 C53 166.86(17)
C51 C52 C53 C54 57.0(3)
C52 C53 C54 C55 -53.6(3)
C53 C54 C55 C56 53.9(3)
C54 C55 C56 C51 -57.8(3)
C52 C51 C56 C55 60.2(3)
P2 C51 C56 C55 -167.5(2)
C41 P2 C61 C66 -54.92(18)
C51 P2 C61 C66 -168.98(16)
Pt1 P2 C61 C66 68.09(17)
C41 P2 C61 C62 -178.00(16)
C51 P2 C61 C62 67.94(18)
Pt1 P2 C61 C62 -54.99(18)
C66 C61 C62 C63 55.0(3)
P2 C61 C62 C63 179.18(17)
C61 C62 C63 C64 -56.5(3)
C62 C63 C64 C65 56.3(3)
C63 C64 C65 C66 -56.2(3)
C64 C65 C66 C61 56.0(3)
C62 C61 C66 C65 -54.6(3)
P2 C61 C66 C65 -178.04(16)
